data_1559934
loop_
_publ_author_name
'Moon, Dae Jun'
'Lim, Woo Taik'
'Peterson, Brian K.'
'Seff, Karl'

_publ_section_title
;
 Using Crystallography and NMR to Count the Number of Three-Aluminum
 Six-Rings in Fully Zn2+-Exchanged Zeolite Y. These Six-Rings Concentrate
 at Single Six-Ring Positions
;
_journal_issue 1
_journal_name_full 'The Journal of Physical Chemistry C'
_journal_page_first 583
_journal_page_last 592
_journal_paper_doi 10.1021/acs.jpcc.0c09682
_journal_volume 125
_journal_year 2021
_chemical_formula_sum 'O384 Si192 Zn36.44'
_chemical_formula_weight 13918.94
_space_group_crystal_system cubic
_space_group_IT_number 227
_space_group_name_Hall '-F 4vw 2vw 3'
_space_group_name_H-M_alt 'F d -3 m :2'
_audit_creation_method SHELXL-2018/3
_cell_angle_alpha 90
_cell_angle_beta 90
_cell_angle_gamma 90
_cell_formula_units_Z 1
_cell_length_a 24.7409(3)
_cell_length_b 24.7409(3)
_cell_length_c 24.7409(3)
_cell_measurement_temperature 100(1)
_cell_volume 15144.2(3)
_computing_structure_refinement 'SHELXL-2018/3 (Sheldrick, 2018)'
_diffrn_ambient_temperature 100(1)
_diffrn_measured_fraction_theta_full 0.997
_diffrn_measured_fraction_theta_max 0.925
_diffrn_radiation_wavelength 0.630
_diffrn_reflns_av_R_equivalents 0.0085
_diffrn_reflns_av_unetI/netI 0.0140
_diffrn_reflns_Laue_measured_fraction_full 0.997
_diffrn_reflns_Laue_measured_fraction_max 0.925
_diffrn_reflns_limit_h_max 43
_diffrn_reflns_limit_h_min 2
_diffrn_reflns_limit_k_max 29
_diffrn_reflns_limit_k_min 0
_diffrn_reflns_limit_l_max 28
_diffrn_reflns_limit_l_min 0
_diffrn_reflns_number 3323
_diffrn_reflns_point_group_measured_fraction_full 0.997
_diffrn_reflns_point_group_measured_fraction_max 0.925
_diffrn_reflns_theta_full 22.210
_diffrn_reflns_theta_max 33.538
_diffrn_reflns_theta_min 2.064
_exptl_absorpt_coefficient_mu 1.728
_exptl_crystal_density_diffrn 1.526
_exptl_crystal_F_000 6852
_refine_diff_density_max 1.004
_refine_diff_density_min -0.716
_refine_diff_density_rms 0.162
_refine_ls_extinction_coef 0.00035(6)
_refine_ls_extinction_expression Fc^*^=kFc[1+0.001xFc^2^\l^3^/sin(2\q)]^-1/4^
_refine_ls_extinction_method 'SHELXL-2018/3 (Sheldrick 2018)'
_refine_ls_goodness_of_fit_ref 1.288
_refine_ls_hydrogen_treatment undef
_refine_ls_matrix_type full
_refine_ls_number_parameters 72
_refine_ls_number_reflns 1911
_refine_ls_number_restraints 2
_refine_ls_restrained_S_all 1.288
_refine_ls_R_factor_all 0.0734
_refine_ls_R_factor_gt 0.0649
_refine_ls_shift/su_max 1.909
_refine_ls_shift/su_mean 0.403
_refine_ls_structure_factor_coef Fsqd
_refine_ls_weighting_details 'w=1/[\s^2^(Fo^2^)+(0.0580P)^2^+265.1267P] where P=(Fo^2^+2Fc^2^)/3'
_refine_ls_weighting_scheme calc
_refine_ls_wR_factor_gt 0.1787
_refine_ls_wR_factor_ref 0.1979
_reflns_Friedel_coverage 0.000
_reflns_number_gt 1712
_reflns_number_total 1911
_reflns_threshold_expression 'I > 2\s(I)'
_cod_data_source_file ZnY773-2.cif
_cod_data_source_block ZnY773-2
_cod_depositor_comments 'Adding full bibliography for 1559931--1559945.cif.'
_cod_original_cell_volume 15144.2(6)
_cod_original_sg_symbol_H-M 'F d -3 m'
_cod_database_code 1559934
_shelx_shelxl_version_number 2018/3
_shelx_space_group_comment
;
The symmetry employed for this shelxl refinement is uniquely defined
by the following loop, which should always be used as a source of
symmetry information in preference to the above space-group names.
They are only intended as comments.
;

loop_
_space_group_symop_operation_xyz
'x, y, z'
'-x+3/4, -y+1/4, z+1/2'
'-x+1/4, y+1/2, -z+3/4'
'x+1/2, -y+3/4, -z+1/4'
'z, x, y'
'z+1/2, -x+3/4, -y+1/4'
'-z+3/4, -x+1/4, y+1/2'
'-z+1/4, x+1/2, -y+3/4'
'y, z, x'
'-y+1/4, z+1/2, -x+3/4'
'y+1/2, -z+3/4, -x+1/4'
'-y+3/4, -z+1/4, x+1/2'
'y+3/4, x+1/4, -z+1/2'
'-y, -x, -z'
'y+1/4, -x+1/2, z+3/4'
'-y+1/2, x+3/4, z+1/4'
'x+3/4, z+1/4, -y+1/2'
'-x+1/2, z+3/4, y+1/4'
'-x, -z, -y'
'x+1/4, -z+1/2, y+3/4'
'z+3/4, y+1/4, -x+1/2'
'z+1/4, -y+1/2, x+3/4'
'-z+1/2, y+3/4, x+1/4'
'-z, -y, -x'
'x, y+1/2, z+1/2'
'-x+3/4, -y+3/4, z+1'
'-x+1/4, y+1, -z+5/4'
'x+1/2, -y+5/4, -z+3/4'
'z, x+1/2, y+1/2'
'z+1/2, -x+5/4, -y+3/4'
'-z+3/4, -x+3/4, y+1'
'-z+1/4, x+1, -y+5/4'
'y, z+1/2, x+1/2'
'-y+1/4, z+1, -x+5/4'
'y+1/2, -z+5/4, -x+3/4'
'-y+3/4, -z+3/4, x+1'
'y+3/4, x+3/4, -z+1'
'-y, -x+1/2, -z+1/2'
'y+1/4, -x+1, z+5/4'
'-y+1/2, x+5/4, z+3/4'
'x+3/4, z+3/4, -y+1'
'-x+1/2, z+5/4, y+3/4'
'-x, -z+1/2, -y+1/2'
'x+1/4, -z+1, y+5/4'
'z+3/4, y+3/4, -x+1'
'z+1/4, -y+1, x+5/4'
'-z+1/2, y+5/4, x+3/4'
'-z, -y+1/2, -x+1/2'
'x+1/2, y, z+1/2'
'-x+5/4, -y+1/4, z+1'
'-x+3/4, y+1/2, -z+5/4'
'x+1, -y+3/4, -z+3/4'
'z+1/2, x, y+1/2'
'z+1, -x+3/4, -y+3/4'
'-z+5/4, -x+1/4, y+1'
'-z+3/4, x+1/2, -y+5/4'
'y+1/2, z, x+1/2'
'-y+3/4, z+1/2, -x+5/4'
'y+1, -z+3/4, -x+3/4'
'-y+5/4, -z+1/4, x+1'
'y+5/4, x+1/4, -z+1'
'-y+1/2, -x, -z+1/2'
'y+3/4, -x+1/2, z+5/4'
'-y+1, x+3/4, z+3/4'
'x+5/4, z+1/4, -y+1'
'-x+1, z+3/4, y+3/4'
'-x+1/2, -z, -y+1/2'
'x+3/4, -z+1/2, y+5/4'
'z+5/4, y+1/4, -x+1'
'z+3/4, -y+1/2, x+5/4'
'-z+1, y+3/4, x+3/4'
'-z+1/2, -y, -x+1/2'
'x+1/2, y+1/2, z'
'-x+5/4, -y+3/4, z+1/2'
'-x+3/4, y+1, -z+3/4'
'x+1, -y+5/4, -z+1/4'
'z+1/2, x+1/2, y'
'z+1, -x+5/4, -y+1/4'
'-z+5/4, -x+3/4, y+1/2'
'-z+3/4, x+1, -y+3/4'
'y+1/2, z+1/2, x'
'-y+3/4, z+1, -x+3/4'
'y+1, -z+5/4, -x+1/4'
'-y+5/4, -z+3/4, x+1/2'
'y+5/4, x+3/4, -z+1/2'
'-y+1/2, -x+1/2, -z'
'y+3/4, -x+1, z+3/4'
'-y+1, x+5/4, z+1/4'
'x+5/4, z+3/4, -y+1/2'
'-x+1, z+5/4, y+1/4'
'-x+1/2, -z+1/2, -y'
'x+3/4, -z+1, y+3/4'
'z+5/4, y+3/4, -x+1/2'
'z+3/4, -y+1, x+3/4'
'-z+1, y+5/4, x+1/4'
'-z+1/2, -y+1/2, -x'
'-x, -y, -z'
'x-3/4, y-1/4, -z-1/2'
'x-1/4, -y-1/2, z-3/4'
'-x-1/2, y-3/4, z-1/4'
'-z, -x, -y'
'-z-1/2, x-3/4, y-1/4'
'z-3/4, x-1/4, -y-1/2'
'z-1/4, -x-1/2, y-3/4'
'-y, -z, -x'
'y-1/4, -z-1/2, x-3/4'
'-y-1/2, z-3/4, x-1/4'
'y-3/4, z-1/4, -x-1/2'
'-y-3/4, -x-1/4, z-1/2'
'y, x, z'
'-y-1/4, x-1/2, -z-3/4'
'y-1/2, -x-3/4, -z-1/4'
'-x-3/4, -z-1/4, y-1/2'
'x-1/2, -z-3/4, -y-1/4'
'x, z, y'
'-x-1/4, z-1/2, -y-3/4'
'-z-3/4, -y-1/4, x-1/2'
'-z-1/4, y-1/2, -x-3/4'
'z-1/2, -y-3/4, -x-1/4'
'z, y, x'
'-x, -y+1/2, -z+1/2'
'x-3/4, y+1/4, -z'
'x-1/4, -y, z-1/4'
'-x-1/2, y-1/4, z+1/4'
'-z, -x+1/2, -y+1/2'
'-z-1/2, x-1/4, y+1/4'
'z-3/4, x+1/4, -y'
'z-1/4, -x, y-1/4'
'-y, -z+1/2, -x+1/2'
'y-1/4, -z, x-1/4'
'-y-1/2, z-1/4, x+1/4'
'y-3/4, z+1/4, -x'
'-y-3/4, -x+1/4, z'
'y, x+1/2, z+1/2'
'-y-1/4, x, -z-1/4'
'y-1/2, -x-1/4, -z+1/4'
'-x-3/4, -z+1/4, y'
'x-1/2, -z-1/4, -y+1/4'
'x, z+1/2, y+1/2'
'-x-1/4, z, -y-1/4'
'-z-3/4, -y+1/4, x'
'-z-1/4, y, -x-1/4'
'z-1/2, -y-1/4, -x+1/4'
'z, y+1/2, x+1/2'
'-x+1/2, -y, -z+1/2'
'x-1/4, y-1/4, -z'
'x+1/4, -y-1/2, z-1/4'
'-x, y-3/4, z+1/4'
'-z+1/2, -x, -y+1/2'
'-z, x-3/4, y+1/4'
'z-1/4, x-1/4, -y'
'z+1/4, -x-1/2, y-1/4'
'-y+1/2, -z, -x+1/2'
'y+1/4, -z-1/2, x-1/4'
'-y, z-3/4, x+1/4'
'y-1/4, z-1/4, -x'
'-y-1/4, -x-1/4, z'
'y+1/2, x, z+1/2'
'-y+1/4, x-1/2, -z-1/4'
'y, -x-3/4, -z+1/4'
'-x-1/4, -z-1/4, y'
'x, -z-3/4, -y+1/4'
'x+1/2, z, y+1/2'
'-x+1/4, z-1/2, -y-1/4'
'-z-1/4, -y-1/4, x'
'-z+1/4, y-1/2, -x-1/4'
'z, -y-3/4, -x+1/4'
'z+1/2, y, x+1/2'
'-x+1/2, -y+1/2, -z'
'x-1/4, y+1/4, -z-1/2'
'x+1/4, -y, z-3/4'
'-x, y-1/4, z-1/4'
'-z+1/2, -x+1/2, -y'
'-z, x-1/4, y-1/4'
'z-1/4, x+1/4, -y-1/2'
'z+1/4, -x, y-3/4'
'-y+1/2, -z+1/2, -x'
'y+1/4, -z, x-3/4'
'-y, z-1/4, x-1/4'
'y-1/4, z+1/4, -x-1/2'
'-y-1/4, -x+1/4, z-1/2'
'y+1/2, x+1/2, z'
'-y+1/4, x, -z-3/4'
'y, -x-1/4, -z-1/4'
'-x-1/4, -z+1/4, y-1/2'
'x, -z-1/4, -y-1/4'
'x+1/2, z+1/2, y'
'-x+1/4, z, -y-3/4'
'-z-1/4, -y+1/4, x-1/2'
'-z+1/4, y, -x-3/4'
'z, -y-1/4, -x-1/4'
'z+1/2, y+1/2, x'

loop_
_atom_site_label
_atom_site_type_symbol
_atom_site_fract_x
_atom_site_fract_y
_atom_site_fract_z
_atom_site_U_iso_or_equiv
_atom_site_adp_type
_atom_site_occupancy
_atom_site_site_symmetry_order
_atom_site_calc_flag
_atom_site_refinement_flags_posn
_atom_site_refinement_flags_adp
_atom_site_refinement_flags_occupancy
_atom_site_disorder_assembly
_atom_site_disorder_group
Si Si -0.05249(3) 0.12375(2) 0.03645(2) 0.00919(18) Uani 1 1 d . . . . .
O1 O -0.10307(10) 0.000000 0.10307(10) 0.0371(9) Uani 1 2 d S T P . .
O2A O 0.0030(2) 0.0030(2) 0.1510(3) 0.0132(11) Uani 0.5796 2 d S T P . .
O2B O -0.0059(3) -0.0059(3) 0.1424(5) 0.0147(17) Uani 0.4204 2 d S T P . .
O3A O -0.0285(11) 0.0606(6) 0.0606(6) 0.007(3) Uani 0.152(4) 2 d S T P . .
O3B O -0.0256(3) 0.07127(14) 0.07127(14) 0.0206(10) Uani 0.848(4) 2 d S T P . .
O4 O 0.07882(9) 0.07882(9) 0.31942(12) 0.0208(5) Uani 1 2 d S T P . .
Zn1 Zn 0.000000 0.000000 0.000000 0.0261(19) Uani 0.152(4) 12 d S T P . .
Zn1P Zn 0.03976(8) 0.03976(8) 0.03976(8) 0.0144(5) Uani 0.367(4) 6 d S T P . .
Zn1' Zn 0.0577(5) 0.0577(5) 0.0577(5) 0.036(4) Uani 0.114(8) 6 d S T P . .
Zn2' Zn 0.2000(2) 0.2000(2) 0.2000(2) 0.010(3) Uani 0.070(5) 6 d S T . . .
Zn2P Zn 0.21791(4) 0.21791(4) 0.21791(4) 0.0103(5) Uani 0.432(5) 6 d S T . . .
Zn2 Zn 0.2416(4) 0.2416(4) 0.2416(4) 0.029(4) Uani 0.077(5) 6 d S T . . .

loop_
_atom_site_aniso_label
_atom_site_aniso_U_11
_atom_site_aniso_U_22
_atom_site_aniso_U_33
_atom_site_aniso_U_23
_atom_site_aniso_U_13
_atom_site_aniso_U_12
Si 0.0112(3) 0.0083(3) 0.0081(3) -0.00107(17) 0.00021(17) -0.00061(17)
O1 0.0318(11) 0.048(2) 0.0318(11) -0.0237(12) 0.0066(14) -0.0237(12)
O2A 0.0147(17) 0.0147(17) 0.010(3) -0.0027(12) -0.0027(12) 0.0038(19)
O2B 0.017(3) 0.017(3) 0.010(4) 0.000(2) 0.000(2) 0.010(3)
O3A 0.007(6) 0.007(5) 0.007(5) -0.002(5) 0.001(5) 0.001(5)
O3B 0.030(2) 0.0160(13) 0.0160(13) 0.0032(15) 0.0039(16) 0.0039(16)
O4 0.0195(7) 0.0195(7) 0.0234(13) -0.0025(7) -0.0025(7) 0.0106(9)
Zn1 0.0261(19) 0.0261(19) 0.0261(19) 0.0026(19) 0.0026(19) 0.0026(19)
Zn1P 0.0144(5) 0.0144(5) 0.0144(5) 0.0059(5) 0.0059(5) 0.0059(5)
Zn1' 0.036(4) 0.036(4) 0.036(4) 0.014(4) 0.014(4) 0.014(4)
Zn2' 0.010(3) 0.010(3) 0.010(3) -0.0014(19) -0.0014(19) -0.0014(19)
Zn2P 0.0103(5) 0.0103(5) 0.0103(5) 0.0031(4) 0.0031(4) 0.0031(4)
Zn2 0.029(4) 0.029(4) 0.029(4) 0.010(3) 0.010(3) 0.010(3)

loop_
_atom_type_symbol
_atom_type_description
_atom_type_scat_dispersion_real
_atom_type_scat_dispersion_imag
_atom_type_scat_source
O O 0.0100 0.0060 'International Tables Vol C Tables 4.2.6.8 and 6.1.1.4'
Si Si 0.0800 0.0690 'International Tables Vol C Tables 4.2.6.8 and 6.1.1.4'
Zn Zn 0.2940 1.3980 'International Tables Vol C Tables 4.2.6.8 and 6.1.1.4'

loop_
_geom_angle_atom_site_label_1
_geom_angle_atom_site_label_2
_geom_angle_atom_site_label_3
_geom_angle
_geom_angle_site_symmetry_1
_geom_angle_site_symmetry_3
_geom_angle_publ_flag
O2B Si O1 106.1(4) 9 101 ?
O2B Si O4 113.1(3) 9 55_454 ?
O1 Si O4 112.72(16) 101 55_454 ?
O2B Si O3B 105.5(5) 9 . ?
O1 Si O3B 110.1(2) 101 . ?
O4 Si O3B 109.0(2) 55_454 . ?
O2B Si O2A 12.3(3) 9 9 ?
O1 Si O2A 117.7(2) 101 9 ?
O4 Si O2A 103.3(2) 55_454 9 ?
O3B Si O2A 103.2(4) . 9 ?
O2B Si O3A 103.3(9) 9 . ?
O1 Si O3A 99.5(8) 101 . ?
O4 Si O3A 120.4(6) 55_454 . ?
O3B Si O3A 12.5(6) . . ?
O2A Si O3A 103.7(9) 9 . ?
O2B Si Zn1P 71.7(5) 9 . ?
O1 Si Zn1P 111.82(14) 101 . ?
O4 Si Zn1P 131.16(13) 55_454 . ?
O3B Si Zn1P 34.9(2) . . ?
O2A Si Zn1P 72.0(3) 9 . ?
O3A Si Zn1P 31.9(8) . . ?
O2B Si Zn2P 45.0(3) 9 27_544 ?
O1 Si Zn2P 136.83(7) 101 27_544 ?
O4 Si Zn2P 70.02(11) 55_454 27_544 ?
O3B Si Zn2P 108.9(2) . 27_544 ?
O2A Si Zn2P 33.73(18) 9 27_544 ?
O3A Si Zn2P 116.3(9) . 27_544 ?
Zn1P Si Zn2P 90.44(6) . 27_544 ?
O2B Si Zn2' 48.2(3) 9 27_544 ?
O1 Si Zn2' 149.34(16) 101 27_544 ?
O4 Si Zn2' 73.13(11) 55_454 27_544 ?
O3B Si Zn2' 95.0(3) . 27_544 ?
O2A Si Zn2' 35.97(19) 9 27_544 ?
O3A Si Zn2' 102.7(9) . 27_544 ?
Zn1P Si Zn2' 78.84(16) . 27_544 ?
Zn2P Si Zn2' 13.99(18) 27_544 27_544 ?
O2B Si Zn1' 69.5(5) 9 . ?
O1 Si Zn1' 125.6(4) 101 . ?
O4 Si Zn1' 118.6(3) 55_454 . ?
O3B Si Zn1' 36.5(2) . . ?
O2A Si Zn1' 66.8(3) 9 . ?
O3A Si Zn1' 38.3(9) . . ?
Zn1P Si Zn1' 13.8(3) . . ?
Zn2P Si Zn1' 79.5(3) 27_544 . ?
Zn2' Si Zn1' 67.0(3) 27_544 . ?
O2B Si Zn2 45.6(4) 9 27_544 ?
O1 Si Zn2 120.4(3) 101 27_544 ?
O4 Si Zn2 67.81(11) 55_454 27_544 ?
O3B Si Zn2 126.4(3) . 27_544 ?
O2A Si Zn2 37.8(3) 9 27_544 ?
O3A Si Zn2 133.2(9) . 27_544 ?
Zn1P Si Zn2 105.0(2) . 27_544 ?
Zn2P Si Zn2 17.5(3) 27_544 27_544 ?
Zn2' Si Zn2 31.5(3) 27_544 27_544 ?
Zn1' Si Zn2 95.4(3) . 27_544 ?
O2B Si Zn1 79.5(4) 9 . ?
O1 Si Zn1 82.25(12) 101 . ?
O4 Si Zn1 154.91(12) 55_454 . ?
O3B Si Zn1 45.89(16) . . ?
O2A Si Zn1 85.6(3) 9 . ?
O3A Si Zn1 34.8(6) . . ?
Zn1P Si Zn1 29.57(6) . . ?
Zn2P Si Zn1 113.57(3) 27_544 . ?
Zn2' Si Zn1 104.71(12) 27_544 . ?
Zn1' Si Zn1 43.3(3) . . ?
Zn2 Si Zn1 123.29(13) 27_544 . ?
Si O1 Si 142.5(2) 115 105 ?
Si O2A Si 127.0(4) 115 5 ?
Si O2A Zn2P 116.44(18) 115 50_454 ?
Si O2A Zn2P 116.52(18) 5 50_454 ?
Si O2A Zn2' 114.0(2) 115 50_454 ?
Si O2A Zn2' 114.1(2) 5 50_454 ?
Zn2P O2A Zn2' 22.1(3) 50_454 50_454 ?
Si O2A Zn2 113.8(3) 115 50_454 ?
Si O2A Zn2 114.0(3) 5 50_454 ?
Zn2P O2A Zn2 26.7(4) 50_454 50_454 ?
Zn2' O2A Zn2 48.8(5) 50_454 50_454 ?
Si O2A Zn1' 81.0(4) 115 . ?
Si O2A Zn1' 80.9(4) 5 . ?
Zn2P O2A Zn1' 108.7(5) 50_454 . ?
Zn2' O2A Zn1' 86.7(6) 50_454 . ?
Zn2 O2A Zn1' 135.4(6) 50_454 . ?
Si O2A Zn1P 75.1(3) 115 . ?
Si O2A Zn1P 75.1(3) 5 . ?
Zn2P O2A Zn1P 123.3(4) 50_454 . ?
Zn2' O2A Zn1P 101.2(4) 50_454 . ?
Zn2 O2A Zn1P 150.0(5) 50_454 . ?
Zn1' O2A Zn1P 14.6(3) . . ?
Si O2B Si 146.5(7) 115 5 ?
Si O2B Zn2P 104.8(3) 115 50_454 ?
Si O2B Zn2P 105.0(3) 5 50_454 ?
Si O2B Zn2' 101.6(3) 115 50_454 ?
Si O2B Zn2' 101.8(3) 5 50_454 ?
Zn2P O2B Zn2' 18.5(2) 50_454 50_454 ?
Si O2B Zn2 106.6(3) 115 50_454 ?
Si O2B Zn2 106.8(3) 5 50_454 ?
Zn2P O2B Zn2 23.9(4) 50_454 50_454 ?
Zn2' O2B Zn2 42.4(4) 50_454 50_454 ?
Si O2B Zn1P 77.4(5) 115 . ?
Si O2B Zn1P 77.5(5) 5 . ?
Zn2P O2B Zn1P 112.3(5) 50_454 . ?
Zn2' O2B Zn1P 93.8(5) 50_454 . ?
Zn2 O2B Zn1P 136.2(6) 50_454 . ?
Si O2B Zn1' 80.6(5) 115 . ?
Si O2B Zn1' 80.6(5) 5 . ?
Zn2P O2B Zn1' 97.8(5) 50_454 . ?
Zn2' O2B Zn1' 79.3(6) 50_454 . ?
Zn2 O2B Zn1' 121.7(6) 50_454 . ?
Zn1P O2B Zn1' 14.5(3) . . ?
Si O3A Si 118.6(14) . 115 ?
Si O3A Zn1P 117.5(9) . . ?
Si O3A Zn1P 117.2(9) 115 . ?
Si O3A Zn1' 110.7(9) . . ?
Si O3A Zn1' 110.5(9) 115 . ?
Zn1P O3A Zn1' 20.6(5) . . ?
Si O3A Zn1 118.3(6) . . ?
Si O3A Zn1 118.1(6) 115 . ?
Zn1P O3A Zn1 48.3(6) . . ?
Zn1' O3A Zn1 68.9(9) . . ?
Si O3B Si 128.6(4) . 115 ?
Si O3B Zn1P 115.31(19) . . ?
Si O3B Zn1P 115.31(19) 115 . ?
Si O3B Zn1' 115.1(2) . . ?
Si O3B Zn1' 115.1(2) 115 . ?
Zn1P O3B Zn1' 21.3(4) . . ?
Si O3B Zn1 105.87(17) . . ?
Si O3B Zn1 105.87(17) 115 . ?
Zn1P O3B Zn1 41.45(14) . . ?
Zn1' O3B Zn1 62.7(5) . . ?
Si O4 Si 149.5(2) 167_565 34_544 ?
Si O4 Zn2P 79.28(11) 167_565 50_454 ?
Si O4 Zn2P 79.28(11) 34_544 50_454 ?
Si O4 Zn2' 76.93(11) 167_565 50_454 ?
Si O4 Zn2' 76.95(11) 34_544 50_454 ?
Zn2P O4 Zn2' 14.26(18) 50_454 50_454 ?
Si O4 Zn2 83.31(12) 167_565 50_454 ?
Si O4 Zn2 83.37(12) 34_544 50_454 ?
Zn2P O4 Zn2 18.9(3) 50_454 50_454 ?
Zn2' O4 Zn2 33.1(3) 50_454 50_454 ?
Zn1P Zn1 Zn1P 180.0(3) . 97 ?
Zn1P Zn1 O3A 53.7(7) . . ?
Zn1P Zn1 O3A 126.3(7) 97 . ?
Zn1P Zn1 O3A 126.3(7) . 105 ?
Zn1P Zn1 O3A 53.7(7) 97 105 ?
O3A Zn1 O3A 91.5(10) . 105 ?
Zn1P Zn1 O3A 53.7(7) . 9 ?
Zn1P Zn1 O3A 126.3(7) 97 9 ?
O3A Zn1 O3A 88.5(10) . 9 ?
O3A Zn1 O3A 180.0(18) 105 9 ?
Zn1P Zn1 O3A 126.3(7) . 101 ?
Zn1P Zn1 O3A 53.7(7) 97 101 ?
O3A Zn1 O3A 91.5(10) . 101 ?
O3A Zn1 O3A 88.5(10) 105 101 ?
O3A Zn1 O3A 91.5(10) 9 101 ?
Zn1P Zn1 O3A 53.7(7) . 5 ?
Zn1P Zn1 O3A 126.3(7) 97 5 ?
O3A Zn1 O3A 88.5(10) . 5 ?
O3A Zn1 O3A 91.5(10) 105 5 ?
O3A Zn1 O3A 88.5(10) 9 5 ?
O3A Zn1 O3A 180.0(18) 101 5 ?
Zn1P Zn1 O3A 126.3(7) . 97 ?
Zn1P Zn1 O3A 53.7(7) 97 97 ?
O3A Zn1 O3A 180.0 . 97 ?
O3A Zn1 O3A 88.5(10) 105 97 ?
O3A Zn1 O3A 91.5(10) 9 97 ?
O3A Zn1 O3A 88.5(10) 101 97 ?
O3A Zn1 O3A 91.5(10) 5 97 ?
Zn1P Zn1 Zn1' 0.03(14) . . ?
Zn1P Zn1 Zn1' 179.97(14) 97 . ?
O3A Zn1 Zn1' 53.8(7) . . ?
O3A Zn1 Zn1' 126.3(7) 105 . ?
O3A Zn1 Zn1' 53.7(7) 9 . ?
O3A Zn1 Zn1' 126.3(7) 101 . ?
O3A Zn1 Zn1' 53.7(7) 5 . ?
O3A Zn1 Zn1' 126.2(7) 97 . ?
Zn1P Zn1 Zn1' 179.97(14) . 97 ?
Zn1P Zn1 Zn1' 0.03(14) 97 97 ?
O3A Zn1 Zn1' 126.2(7) . 97 ?
O3A Zn1 Zn1' 53.7(7) 105 97 ?
O3A Zn1 Zn1' 126.3(7) 9 97 ?
O3A Zn1 Zn1' 53.7(7) 101 97 ?
O3A Zn1 Zn1' 126.3(7) 5 97 ?
O3A Zn1 Zn1' 53.8(7) 97 97 ?
Zn1' Zn1 Zn1' 180.0(13) . 97 ?
Zn1P Zn1 O3B 49.52(15) . . ?
Zn1P Zn1 O3B 130.48(15) 97 . ?
O3A Zn1 O3B 4.2(8) . . ?
O3A Zn1 O3B 94.4(5) 105 . ?
O3A Zn1 O3B 85.6(5) 9 . ?
O3A Zn1 O3B 94.5(5) 101 . ?
O3A Zn1 O3B 85.5(5) 5 . ?
O3A Zn1 O3B 175.8(8) 97 . ?
Zn1' Zn1 O3B 49.55(15) . . ?
Zn1' Zn1 O3B 130.45(15) 97 . ?
Zn1P Zn1 O3B 130.51(15) . 101 ?
Zn1P Zn1 O3B 49.49(15) 97 101 ?
O3A Zn1 O3B 94.4(5) . 101 ?
O3A Zn1 O3B 85.5(5) 105 101 ?
O3A Zn1 O3B 94.5(5) 9 101 ?
O3A Zn1 O3B 4.2(8) 101 101 ?
O3A Zn1 O3B 175.8(8) 5 101 ?
O3A Zn1 O3B 85.6(5) 97 101 ?
Zn1' Zn1 O3B 130.53(15) . 101 ?
Zn1' Zn1 O3B 49.47(15) 97 101 ?
O3B Zn1 O3B 97.6(2) . 101 ?
Zn1' Zn1P Zn1 179.9(5) . . ?
Zn1' Zn1P O3A 102.0(7) . 9 ?
Zn1 Zn1P O3A 78.0(7) . 9 ?
Zn1' Zn1P O3A 102.0(7) . 5 ?
Zn1 Zn1P O3A 78.0(7) . 5 ?
O3A Zn1P O3A 115.8(4) 9 5 ?
Zn1' Zn1P O3A 102.1(7) . . ?
Zn1 Zn1P O3A 78.0(7) . . ?
O3A Zn1P O3A 115.8(4) 9 . ?
O3A Zn1P O3A 115.8(4) 5 . ?
Zn1' Zn1P O3B 91.06(19) . . ?
Zn1 Zn1P O3B 89.03(19) . . ?
O3A Zn1P O3B 119.12(11) 9 . ?
O3A Zn1P O3B 118.94(11) 5 . ?
O3A Zn1P O3B 11.1(7) . . ?
Zn1' Zn1P O3B 90.9(2) . 9 ?
Zn1 Zn1P O3B 89.07(19) . 9 ?
O3A Zn1P O3B 11.1(7) 9 9 ?
O3A Zn1P O3B 119.17(11) 5 9 ?
O3A Zn1P O3B 118.94(11) . 9 ?
O3B Zn1P O3B 119.956(11) . 9 ?
Zn1' Zn1P O3B 90.89(19) . 5 ?
Zn1 Zn1P O3B 89.07(19) . 5 ?
O3A Zn1P O3B 118.99(11) 9 5 ?
O3A Zn1P O3B 11.1(7) 5 5 ?
O3A Zn1P O3B 119.12(11) . 5 ?
O3B Zn1P O3B 119.956(11) . 5 ?
O3B Zn1P O3B 120.006(12) 9 5 ?
Zn1' Zn1P O2B 86.97(19) . 9 ?
Zn1 Zn1P O2B 93.07(19) . 9 ?
O3A Zn1P O2B 61.63(12) 9 9 ?
O3A Zn1P O2B 171.1(7) 5 9 ?
O3A Zn1P O2B 61.35(13) . 9 ?
O3B Zn1P O2B 60.053(15) . 9 ?
O3B Zn1P O2B 60.153(15) 9 9 ?
O3B Zn1P O2B 177.9(3) 5 9 ?
Zn1' Zn1P O2B 86.80(19) . 5 ?
Zn1 Zn1P O2B 93.11(19) . 5 ?
O3A Zn1P O2B 61.38(13) 9 5 ?
O3A Zn1P O2B 61.66(12) 5 5 ?
O3A Zn1P O2B 171.1(7) . 5 ?
O3B Zn1P O2B 177.9(3) . 5 ?
O3B Zn1P O2B 60.080(15) 9 5 ?
O3B Zn1P O2B 60.175(15) 5 5 ?
O2B Zn1P O2B 119.72(4) 9 5 ?
Zn1' Zn1P O2B 86.98(19) . . ?
Zn1 Zn1P O2B 93.07(19) . . ?
O3A Zn1P O2B 171.1(7) 9 . ?
O3A Zn1P O2B 61.36(13) 5 . ?
O3A Zn1P O2B 61.63(12) . . ?
O3B Zn1P O2B 60.147(15) . . ?
O3B Zn1P O2B 177.9(3) 9 . ?
O3B Zn1P O2B 60.058(15) 5 . ?
O2B Zn1P O2B 119.69(4) 9 . ?
O2B Zn1P O2B 119.72(4) 5 . ?
Zn1' Zn1P O2A 79.85(13) . 9 ?
Zn1 Zn1P O2A 100.19(13) . 9 ?
O3A Zn1P O2A 63.7(2) 9 9 ?
O3A Zn1P O2A 178.2(7) 5 9 ?
O3A Zn1P O2A 63.5(2) . 9 ?
O3B Zn1P O2A 60.69(4) . 9 ?
O3B Zn1P O2A 60.73(4) 9 9 ?
O3B Zn1P O2A 170.7(3) 5 9 ?
O2B Zn1P O2A 7.12(19) 9 9 ?
O2B Zn1P O2A 118.79(6) 5 9 ?
O2B Zn1P O2A 118.81(6) . 9 ?
Zn1P Zn1' O3B 67.7(5) . . ?
Zn1P Zn1' O3B 67.8(5) . 9 ?
O3B Zn1' O3B 106.5(6) . 9 ?
Zn1P Zn1' O3B 67.8(5) . 5 ?
O3B Zn1' O3B 106.5(6) . 5 ?
O3B Zn1' O3B 106.6(6) 9 5 ?
Zn1P Zn1' O3A 57.4(7) . 5 ?
O3B Zn1' O3A 100.6(7) . 5 ?
O3B Zn1' O3A 100.8(7) 9 5 ?
O3B Zn1' O3A 10.4(5) 5 5 ?
Zn1P Zn1' O3A 57.4(7) . 9 ?
O3B Zn1' O3A 100.7(7) . 9 ?
O3B Zn1' O3A 10.4(5) 9 9 ?
O3B Zn1' O3A 100.7(7) 5 9 ?
O3A Zn1' O3A 93.8(10) 5 9 ?
Zn1P Zn1' O3A 57.3(7) . . ?
O3B Zn1' O3A 10.4(5) . . ?
O3B Zn1' O3A 100.6(7) 9 . ?
O3B Zn1' O3A 100.8(7) 5 . ?
O3A Zn1' O3A 93.7(10) 5 . ?
O3A Zn1' O3A 93.7(10) 9 . ?
Zn1P Zn1' Zn1 0.1(3) . . ?
O3B Zn1' Zn1 67.7(5) . . ?
O3B Zn1' Zn1 67.8(5) 9 . ?
O3B Zn1' Zn1 67.8(5) 5 . ?
O3A Zn1' Zn1 57.4(7) 5 . ?
O3A Zn1' Zn1 57.4(7) 9 . ?
O3A Zn1' Zn1 57.4(7) . . ?
Zn1P Zn1' O2A 85.6(4) . 9 ?
O3B Zn1' O2A 60.58(9) . 9 ?
O3B Zn1' O2A 60.64(9) 9 9 ?
O3B Zn1' O2A 153.4(9) 5 9 ?
O3A Zn1' O2A 143.0(10) 5 9 ?
O3A Zn1' O2A 62.61(17) 9 9 ?
O3A Zn1' O2A 62.41(17) . 9 ?
Zn1 Zn1' O2A 85.6(4) . 9 ?
Zn1P Zn1' O2A 85.7(4) . 5 ?
O3B Zn1' O2A 153.4(9) . 5 ?
O3B Zn1' O2A 60.67(9) 9 5 ?
O3B Zn1' O2A 60.70(9) 5 5 ?
O3A Zn1' O2A 62.68(17) 5 5 ?
O3A Zn1' O2A 62.50(17) 9 5 ?
O3A Zn1' O2A 143.0(10) . 5 ?
Zn1 Zn1' O2A 85.7(4) . 5 ?
O2A Zn1' O2A 119.46(10) 9 5 ?
Zn1P Zn1' O2A 85.6(4) . . ?
O3B Zn1' O2A 60.61(9) . . ?
O3B Zn1' O2A 153.4(9) 9 . ?
O3B Zn1' O2A 60.60(9) 5 . ?
O3A Zn1' O2A 62.43(17) 5 . ?
O3A Zn1' O2A 143.0(10) 9 . ?
O3A Zn1' O2A 62.59(17) . . ?
Zn1 Zn1' O2A 85.6(4) . . ?
O2A Zn1' O2A 119.35(10) 9 . ?
O2A Zn1' O2A 119.46(10) 5 . ?
Zn1P Zn1' O2B 78.7(4) . 5 ?
O3B Zn1' O2B 146.3(9) . 5 ?
O3B Zn1' O2B 58.09(13) 9 5 ?
O3B Zn1' O2B 58.18(13) 5 5 ?
O3A Zn1' O2B 58.86(17) 5 5 ?
O3A Zn1' O2B 58.62(17) 9 5 ?
O3A Zn1' O2B 136.0(10) . 5 ?
Zn1 Zn1' O2B 78.6(4) . 5 ?
O2A Zn1' O2B 118.27(18) 9 5 ?
O2A Zn1' O2B 7.05(16) 5 5 ?
O2A Zn1' O2B 118.33(18) . 5 ?
Zn2P Zn2' Zn2 0.1(2) . . ?
Zn2P Zn2' O2A 71.6(4) . 34_544 ?
Zn2 Zn2' O2A 71.6(4) . 34_544 ?
Zn2P Zn2' O2A 71.5(4) . 78_445 ?
Zn2 Zn2' O2A 71.6(4) . 78_445 ?
O2A Zn2' O2A 110.5(4) 34_544 78_445 ?
Zn2P Zn2' O2A 71.6(4) . 50_454 ?
Zn2 Zn2' O2A 71.6(4) . 50_454 ?
O2A Zn2' O2A 110.5(4) 34_544 50_454 ?
O2A Zn2' O2A 110.5(4) 78_445 50_454 ?
Zn2P Zn2' O2B 71.2(4) . 34_544 ?
Zn2 Zn2' O2B 71.2(4) . 34_544 ?
O2A Zn2' O2B 0.3(6) 34_544 34_544 ?
O2A Zn2' O2B 110.4(3) 78_445 34_544 ?
O2A Zn2' O2B 110.3(3) 50_454 34_544 ?
Zn2P Zn2' O2B 71.2(4) . 78_445 ?
Zn2 Zn2' O2B 71.3(4) . 78_445 ?
O2A Zn2' O2B 110.3(3) 34_544 78_445 ?
O2A Zn2' O2B 0.3(6) 78_445 78_445 ?
O2A Zn2' O2B 110.3(3) 50_454 78_445 ?
O2B Zn2' O2B 110.2(4) 34_544 78_445 ?
Zn2P Zn2' O2B 71.2(4) . 50_454 ?
Zn2 Zn2' O2B 71.2(4) . 50_454 ?
O2A Zn2' O2B 110.4(3) 34_544 50_454 ?
O2A Zn2' O2B 110.3(3) 78_445 50_454 ?
O2A Zn2' O2B 0.3(6) 50_454 50_454 ?
O2B Zn2' O2B 110.2(4) 34_544 50_454 ?
O2B Zn2' O2B 110.2(4) 78_445 50_454 ?
Zn2P Zn2' O4 73.53(19) . 34_544 ?
Zn2 Zn2' O4 73.56(19) . 34_544 ?
O2A Zn2' O4 145.1(5) 34_544 34_544 ?
O2A Zn2' O4 57.02(8) 78_445 34_544 ?
O2A Zn2' O4 56.98(8) 50_454 34_544 ?
O2B Zn2' O4 144.8(5) 34_544 34_544 ?
O2B Zn2' O4 57.01(8) 78_445 34_544 ?
O2B Zn2' O4 56.91(8) 50_454 34_544 ?
Zn2P Zn2' O4 73.57(19) . 78_445 ?
Zn2 Zn2' O4 73.50(19) . 78_445 ?
O2A Zn2' O4 57.01(8) 34_544 78_445 ?
O2A Zn2' O4 145.1(5) 78_445 78_445 ?
O2A Zn2' O4 57.05(8) 50_454 78_445 ?
O2B Zn2' O4 56.92(8) 34_544 78_445 ?
O2B Zn2' O4 144.8(5) 78_445 78_445 ?
O2B Zn2' O4 57.03(8) 50_454 78_445 ?
O4 Zn2' O4 112.32(17) 34_544 78_445 ?
Zn2P Zn2' O4 73.53(19) . 50_454 ?
Zn2 Zn2' O4 73.56(19) . 50_454 ?
O2A Zn2' O4 57.03(9) 34_544 50_454 ?
O2A Zn2' O4 56.98(8) 78_445 50_454 ?
O2A Zn2' O4 145.1(5) 50_454 50_454 ?
O2B Zn2' O4 57.02(8) 34_544 50_454 ?
O2B Zn2' O4 56.90(8) 78_445 50_454 ?
O2B Zn2' O4 144.8(5) 50_454 50_454 ?
O4 Zn2' O4 112.29(17) 34_544 50_454 ?
O4 Zn2' O4 112.32(17) 78_445 50_454 ?
Zn2P Zn2' Si 79.65(18) . 55_454 ?
Zn2 Zn2' Si 79.65(18) . 55_454 ?
O2A Zn2' Si 138.6(4) 34_544 55_454 ?
O2A Zn2' Si 86.90(11) 78_445 55_454 ?
O2A Zn2' Si 29.94(6) 50_454 55_454 ?
O2B Zn2' Si 138.4(4) 34_544 55_454 ?
O2B Zn2' Si 86.88(11) 78_445 55_454 ?
O2B Zn2' Si 29.98(7) 50_454 55_454 ?
O4 Zn2' Si 29.93(3) 34_544 55_454 ?
O4 Zn2' Si 86.94(8) 78_445 55_454 ?
O4 Zn2' Si 140.1(2) 50_454 55_454 ?
Zn2' Zn2P Zn2 179.9(4) . . ?
Zn2' Zn2P O2A 86.3(3) . 34_544 ?
Zn2 Zn2P O2A 93.6(3) . 34_544 ?
Zn2' Zn2P O2A 86.4(3) . 78_445 ?
Zn2 Zn2P O2A 93.7(3) . 78_445 ?
O2A Zn2P O2A 119.59(6) 34_544 78_445 ?
Zn2' Zn2P O2A 86.3(3) . 50_454 ?
Zn2 Zn2P O2A 93.6(3) . 50_454 ?
O2A Zn2P O2A 119.61(7) 34_544 50_454 ?
O2A Zn2P O2A 119.59(6) 78_445 50_454 ?
Zn2' Zn2P O2B 90.3(4) . 78_445 ?
Zn2 Zn2P O2B 89.9(3) . 78_445 ?
O2A Zn2P O2B 119.908(19) 34_544 78_445 ?
O2A Zn2P O2B 3.9(6) 78_445 78_445 ?
O2A Zn2P O2B 119.979(19) 50_454 78_445 ?
Zn2' Zn2P O2B 90.2(3) . 50_454 ?
Zn2 Zn2P O2B 89.7(3) . 50_454 ?
O2A Zn2P O2B 119.997(19) 34_544 50_454 ?
O2A Zn2P O2B 119.909(19) 78_445 50_454 ?
O2A Zn2P O2B 3.9(6) 50_454 50_454 ?
O2B Zn2P O2B 119.993(5) 78_445 50_454 ?
Zn2' Zn2P O2B 90.2(3) . 34_544 ?
Zn2 Zn2P O2B 89.7(3) . 34_544 ?
O2A Zn2P O2B 3.9(6) 34_544 34_544 ?
O2A Zn2P O2B 119.980(19) 78_445 34_544 ?
O2A Zn2P O2B 119.925(19) 50_454 34_544 ?
O2B Zn2P O2B 119.993(6) 78_445 34_544 ?
O2B Zn2P O2B 120.009(5) 50_454 34_544 ?
Zn2' Zn2P O4 92.21(7) . 34_544 ?
Zn2 Zn2P O4 87.85(7) . 34_544 ?
O2A Zn2P O4 178.6(3) 34_544 34_544 ?
O2A Zn2P O4 60.27(2) 78_445 34_544 ?
O2A Zn2P O4 60.23(2) 50_454 34_544 ?
O2B Zn2P O4 60.069(14) 78_445 34_544 ?
O2B Zn2P O4 59.955(15) 50_454 34_544 ?
O2B Zn2P O4 177.6(4) 34_544 34_544 ?
Zn2' Zn2P O4 92.16(7) . 78_445 ?
Zn2 Zn2P O4 87.71(7) . 78_445 ?
O2A Zn2P O4 60.24(2) 34_544 78_445 ?
O2A Zn2P O4 178.6(3) 78_445 78_445 ?
O2A Zn2P O4 60.28(2) 50_454 78_445 ?
O2B Zn2P O4 177.6(4) 78_445 78_445 ?
O2B Zn2P O4 60.078(14) 50_454 78_445 ?
O2B Zn2P O4 59.961(14) 34_544 78_445 ?
O4 Zn2P O4 119.858(9) 34_544 78_445 ?
Zn2' Zn2P O4 92.21(7) . 50_454 ?
Zn2 Zn2P O4 87.85(7) . 50_454 ?
O2A Zn2P O4 60.27(2) 34_544 50_454 ?
O2A Zn2P O4 60.23(2) 78_445 50_454 ?
O2A Zn2P O4 178.6(3) 50_454 50_454 ?
O2B Zn2P O4 59.952(15) 78_445 50_454 ?
O2B Zn2P O4 177.6(4) 50_454 50_454 ?
O2B Zn2P O4 60.072(15) 34_544 50_454 ?
O4 Zn2P O4 119.847(9) 34_544 50_454 ?
O4 Zn2P O4 119.858(9) 78_445 50_454 ?
Zn2' Zn2P Si 86.39(3) . 83_445 ?
Zn2 Zn2P Si 93.72(3) . 83_445 ?
O2A Zn2P Si 89.95(2) 34_544 83_445 ?
O2A Zn2P Si 29.754(12) 78_445 83_445 ?
O2A Zn2P Si 148.96(7) 50_454 83_445 ?
O2B Zn2P Si 30.01(5) 78_445 83_445 ?
O2B Zn2P Si 149.60(4) 50_454 83_445 ?
O2B Zn2P Si 90.23(2) 34_544 83_445 ?
O4 Zn2P Si 89.974(11) 34_544 83_445 ?
O4 Zn2P Si 150.167(12) 78_445 83_445 ?
O4 Zn2P Si 30.702(16) 50_454 83_445 ?
Zn2P Zn2 Zn2' 0.06(16) . . ?
Zn2P Zn2 O2A 59.6(4) . 78_445 ?
Zn2' Zn2 O2A 59.6(4) . 78_445 ?
Zn2P Zn2 O2A 59.7(4) . 50_454 ?
Zn2' Zn2 O2A 59.7(4) . 50_454 ?
O2A Zn2 O2A 96.7(5) 78_445 50_454 ?
Zn2P Zn2 O2A 59.7(4) . 34_544 ?
Zn2' Zn2 O2A 59.7(4) . 34_544 ?
O2A Zn2 O2A 96.7(5) 78_445 34_544 ?
O2A Zn2 O2A 96.8(5) 50_454 34_544 ?
Zn2P Zn2 O2B 66.4(4) . 34_544 ?
Zn2' Zn2 O2B 66.4(4) . 34_544 ?
O2A Zn2 O2B 101.1(5) 78_445 34_544 ?
O2A Zn2 O2B 101.2(5) 50_454 34_544 ?
O2A Zn2 O2B 6.7(4) 34_544 34_544 ?
Zn2P Zn2 O2B 66.3(4) . 78_445 ?
Zn2' Zn2 O2B 66.4(4) . 78_445 ?
O2A Zn2 O2B 6.7(4) 78_445 78_445 ?
O2A Zn2 O2B 101.1(5) 50_454 78_445 ?
O2A Zn2 O2B 101.1(5) 34_544 78_445 ?
O2B Zn2 O2B 105.0(5) 34_544 78_445 ?
Zn2P Zn2 O2B 66.4(4) . 50_454 ?
Zn2' Zn2 O2B 66.4(4) . 50_454 ?
O2A Zn2 O2B 101.1(5) 78_445 50_454 ?
O2A Zn2 O2B 6.7(4) 50_454 50_454 ?
O2A Zn2 O2B 101.2(5) 34_544 50_454 ?
O2B Zn2 O2B 105.1(5) 34_544 50_454 ?
O2B Zn2 O2B 105.0(5) 78_445 50_454 ?
Zn2P Zn2 O4 73.4(3) . 78_445 ?
Zn2' Zn2 O4 73.4(3) . 78_445 ?
O2A Zn2 O4 133.0(7) 78_445 78_445 ?
O2A Zn2 O4 56.12(13) 50_454 78_445 ?
O2A Zn2 O4 56.08(13) 34_544 78_445 ?
O2B Zn2 O4 56.35(12) 34_544 78_445 ?
O2B Zn2 O4 139.7(7) 78_445 78_445 ?
O2B Zn2 O4 56.46(12) 50_454 78_445 ?
Zn2P Zn2 O4 73.3(3) . 50_454 ?
Zn2' Zn2 O4 73.3(3) . 50_454 ?
O2A Zn2 O4 56.01(13) 78_445 50_454 ?
O2A Zn2 O4 133.0(7) 50_454 50_454 ?
O2A Zn2 O4 56.07(13) 34_544 50_454 ?
O2B Zn2 O4 56.41(12) 34_544 50_454 ?
O2B Zn2 O4 56.29(12) 78_445 50_454 ?
O2B Zn2 O4 139.7(7) 50_454 50_454 ?
O4 Zn2 O4 112.1(3) 78_445 50_454 ?
Zn2P Zn2 O4 73.3(3) . 34_544 ?
Zn2' Zn2 O4 73.3(3) . 34_544 ?
O2A Zn2 O4 56.05(13) 78_445 34_544 ?
O2A Zn2 O4 56.03(13) 50_454 34_544 ?
O2A Zn2 O4 133.0(7) 34_544 34_544 ?
O2B Zn2 O4 139.7(7) 34_544 34_544 ?
O2B Zn2 O4 56.40(12) 78_445 34_544 ?
O2B Zn2 O4 56.31(12) 50_454 34_544 ?
O4 Zn2 O4 112.1(3) 78_445 34_544 ?
O4 Zn2 O4 112.1(3) 50_454 34_544 ?
Zn2P Zn2 Si 68.8(3) . 83_445 ?
Zn2' Zn2 Si 68.8(3) . 83_445 ?
O2A Zn2 Si 28.26(6) 78_445 83_445 ?
O2A Zn2 Si 120.8(5) 50_454 83_445 ?
O2A Zn2 Si 79.6(2) 34_544 83_445 ?
O2B Zn2 Si 81.8(2) 34_544 83_445 ?
O2B Zn2 Si 27.58(5) 78_445 83_445 ?
O2B Zn2 Si 126.4(5) 50_454 83_445 ?
O4 Zn2 Si 132.2(4) 78_445 83_445 ?
O4 Zn2 Si 28.82(5) 50_454 83_445 ?
O4 Zn2 Si 83.87(17) 34_544 83_445 ?

loop_
_geom_bond_atom_site_label_1
_geom_bond_atom_site_label_2
_geom_bond_distance
_geom_bond_site_symmetry_2
_geom_bond_publ_flag
Si O2B 1.623(3) 9 ?
Si O1 1.6252(13) 101 ?
Si O4 1.6283(10) 55_454 ?
Si O3B 1.695(3) . ?
Si O2A 1.738(3) 9 ?
Si O3A 1.774(13) . ?
Si Zn1P 3.0883(6) . ?
Si Zn2P 3.1330(6) 27_544 ?
Si Zn2' 3.178(2) 27_544 ?
Si Zn1' 3.223(6) . ?
Si Zn2 3.352(6) 27_544 ?
Si Zn1 3.4459(6) . ?
O2A Zn2P 1.944(6) 50_454 ?
O2A Zn2' 2.045(7) 50_454 ?
O2A Zn2 2.247(11) 50_454 ?
O2A Zn1' 3.000(10) . ?
O2A Zn1P 3.039(10) . ?
O2B Zn2P 2.293(9) 50_454 ?
O2B Zn2' 2.422(10) 50_454 ?
O2B Zn2 2.502(12) 50_454 ?
O2B Zn1P 3.003(14) . ?
O2B Zn1' 3.060(14) . ?
O3A Zn1P 1.84(3) . ?
O3A Zn1' 2.14(3) . ?
O3A Zn1 2.23(2) . ?
O3B Zn1P 1.957(6) . ?
O3B Zn1' 2.115(10) . ?
O3B Zn1 2.572(5) . ?
O4 Zn2P 2.997(3) 50_454 ?
O4 Zn2' 3.123(4) 50_454 ?
O4 Zn2 3.127(6) 50_454 ?
Zn1 Zn1P 1.703(3) . ?
Zn1 Zn1P 1.703(3) 97 ?
Zn1 Zn1' 2.47(2) . ?
Zn1 Zn1' 2.47(2) 97 ?
Zn1P Zn1' 0.767(18) . ?
Zn2' Zn2P 0.770(10) . ?
Zn2' Zn2 1.78(2) . ?
Zn2P Zn2 1.012(16) . ?
